data_4326471
loop_
_publ_author_name
'Jyotsna Chaturvedi'
'Suryabhan Singh'
'Subrato Bhattacharya'
'Heinrich N\"oth'

_publ_contact_author_address 'Lab No. 13, Departement of chemistry, BHU, Varanasi-221005'
_publ_contact_author_email s_bhatt@bhu.ac.in
_publ_contact_author_name 'Dr. S.Bhattacharya'
_publ_section_title
;
 The Chemistry of Cadmium-Thiocarboxylate Derivatives: Synthesis,
 Structural Features, and Application As Single Source Precursors for
 Ternary Sulfides
;
_journal_name_full 'Inorganic Chemistry'
_journal_page_first 10056
_journal_page_last 10069
_journal_paper_doi 10.1021/ic200927w
_journal_volume 50
_journal_year 2011
_chemical_formula_sum 'C57 H45 Cd Cu O3 P2 S3'
_chemical_formula_weight 1112.04
_space_group_IT_number 14
_symmetry_cell_setting monoclinic
_symmetry_Int_Tables_number 14
_symmetry_space_group_name_Hall '-P 2yn'
_symmetry_space_group_name_H-M 'P 1 21/n 1'
_atom_sites_solution_hydrogens geom
_atom_sites_solution_primary direct
_atom_sites_solution_secondary difmap
_audit_creation_method SHELXL-97
_cell_angle_alpha 90.00
_cell_angle_beta 96.631(3)
_cell_angle_gamma 90.00
_cell_formula_units_Z 4
_cell_length_a 12.6333(4)
_cell_length_b 17.7820(6)
_cell_length_c 23.0121(8)
_cell_measurement_temperature 293(2)
_cell_volume 5135.0(3)
_computing_structure_refinement 'SHELXL-97 (Sheldrick, 1997)'
_diffrn_ambient_temperature 293(2)
_diffrn_measured_fraction_theta_full 0.979
_diffrn_measured_fraction_theta_max 0.845
_diffrn_radiation_monochromator graphite
_diffrn_radiation_type MoK\a
_diffrn_radiation_wavelength 0.71073
_diffrn_reflns_av_R_equivalents 0.0272
_diffrn_reflns_av_sigmaI/netI 0.0363
_diffrn_reflns_limit_h_max 15
_diffrn_reflns_limit_h_min -13
_diffrn_reflns_limit_k_max 23
_diffrn_reflns_limit_k_min -23
_diffrn_reflns_limit_l_max 28
_diffrn_reflns_limit_l_min -30
_diffrn_reflns_number 35268
_diffrn_reflns_theta_full 25.00
_diffrn_reflns_theta_max 29.03
_diffrn_reflns_theta_min 2.10
_diffrn_source 'fine-focus sealed tube'
_exptl_absorpt_coefficient_mu 1.056
_exptl_absorpt_correction_T_max 1.00000
_exptl_absorpt_correction_T_min 0.77576
_exptl_absorpt_correction_type multi-scan
_exptl_crystal_colour Yellow
_exptl_crystal_density_diffrn 1.438
_exptl_crystal_description Block
_exptl_crystal_F_000 2264
_exptl_crystal_recrystallization_method 'Chloroform and Diethyl ether'
_exptl_crystal_size_max 0.41
_exptl_crystal_size_mid 0.40
_exptl_crystal_size_min 0.39
_refine_diff_density_max 2.223
_refine_diff_density_min -0.798
_refine_diff_density_rms 0.080
_refine_ls_extinction_method none
_refine_ls_goodness_of_fit_ref 1.085
_refine_ls_hydrogen_treatment constr
_refine_ls_matrix_type full
_refine_ls_number_parameters 596
_refine_ls_number_reflns 11566
_refine_ls_number_restraints 24
_refine_ls_restrained_S_all 1.091
_refine_ls_R_factor_all 0.0889
_refine_ls_R_factor_gt 0.0568
_refine_ls_shift/su_max 0.000
_refine_ls_shift/su_mean 0.000
_refine_ls_structure_factor_coef Fsqd
_refine_ls_weighting_details 'calc w=1/[\s^2^(Fo^2^)+(0.0849P)^2^+3.1956P] where P=(Fo^2^+2Fc^2^)/3'
_refine_ls_weighting_scheme calc
_refine_ls_wR_factor_gt 0.1527
_refine_ls_wR_factor_ref 0.1653
_reflns_number_gt 7677
_reflns_number_total 11566
_reflns_threshold_expression >2sigma(I)
_cod_data_source_file ic200927w_si_009.cif
_cod_data_source_block cd-2
_cod_original_sg_symbol_H-M 'P 21/n'
_cod_database_code 4326471

loop_
_symmetry_equiv_pos_as_xyz
'x, y, z'
'-x+1/2, y+1/2, -z+1/2'
'-x, -y, -z'
'x-1/2, -y-1/2, z-1/2'

loop_
_atom_site_label
_atom_site_type_symbol
_atom_site_fract_x
_atom_site_fract_y
_atom_site_fract_z
_atom_site_U_iso_or_equiv
_atom_site_adp_type
_atom_site_occupancy
_atom_site_symmetry_multiplicity
_atom_site_calc_flag
_atom_site_refinement_flags
_atom_site_disorder_assembly
_atom_site_disorder_group
C37 C -0.0026(10) 0.1906(7) 0.2637(5) 0.0722(6) Uani 0.475(4) 1 d PD A 1
C38 C -0.0299(11) 0.1931(8) 0.3254(5) 0.0722(6) Uani 0.475(4) 1 d PD A 1
C39 C 0.0523(11) 0.1950(6) 0.3708(5) 0.0722(6) Uani 0.475(4) 1 d PD A 1
H39 H 0.1224 0.1945 0.3621 0.087 Uiso 0.475(4) 1 calc PR A 1
C40 C 0.0323(11) 0.1977(6) 0.4304(5) 0.0722(6) Uani 0.475(4) 1 d PD A 1
H40 H 0.0886 0.1961 0.4602 0.087 Uiso 0.475(4) 1 calc PR A 1
C41 C -0.0735(12) 0.2029(7) 0.4438(5) 0.0722(6) Uani 0.475(4) 1 d PD A 1
H41 H -0.0919 0.2038 0.4817 0.087 Uiso 0.475(4) 1 calc PR A 1
C42 C -0.1462(11) 0.2064(7) 0.3951(5) 0.0722(6) Uani 0.475(4) 1 d PD A 1
H42 H -0.2126 0.2238 0.4027 0.087 Uiso 0.475(4) 1 calc PR A 1
C43 C -0.1411(11) 0.1879(7) 0.3315(5) 0.0722(6) Uani 0.475(4) 1 d PD A 1
H43 H -0.1969 0.1759 0.3031 0.087 Uiso 0.475(4) 1 calc PR A 1
S1 S 0.1084(4) 0.2376(2) 0.24858(15) 0.0722(6) Uani 0.475(4) 1 d PD A 1
O1 O -0.0683(6) 0.1554(6) 0.2266(4) 0.066(2) Uani 0.475(4) 1 d PD A 1
C37A C 0.0435(9) 0.2014(6) 0.2832(4) 0.0722(6) Uani 0.525(4) 1 d PD A 2
C38A C -0.0110(10) 0.2015(7) 0.3364(5) 0.0722(6) Uani 0.525(4) 1 d PD A 2
C43A C 0.0444(10) 0.2022(6) 0.3915(5) 0.0722(6) Uani 0.525(4) 1 d PD A 2
H43A H 0.1185 0.2034 0.3964 0.087 Uiso 0.525(4) 1 calc PR A 2
C42A C -0.0129(11) 0.2012(6) 0.4395(5) 0.0722(6) Uani 0.525(4) 1 d PD A 2
H42A H 0.0233 0.2059 0.4769 0.087 Uiso 0.525(4) 1 calc PR A 2
C41A C -0.1214(10) 0.1934(6) 0.4331(5) 0.0722(6) Uani 0.525(4) 1 d PD A 2
H41A H -0.1547 0.1895 0.4670 0.087 Uiso 0.525(4) 1 calc PR A 2
C40A C -0.1834(10) 0.1909(6) 0.3816(4) 0.0722(6) Uani 0.525(4) 1 d PD A 2
H40A H -0.2569 0.1843 0.3753 0.087 Uiso 0.525(4) 1 calc PR A 2
C39A C -0.1144(10) 0.2004(6) 0.3407(5) 0.0722(6) Uani 0.525(4) 1 d PD A 2
H39A H -0.1522 0.2088 0.3041 0.087 Uiso 0.525(4) 1 calc PR A 2
O1A O 0.1382(8) 0.2194(6) 0.2786(10) 0.148(6) Uani 0.525(4) 1 d PD A 2
S1A S -0.0304(4) 0.1793(2) 0.22023(15) 0.0722(6) Uani 0.525(4) 1 d PD A 2
Cd1 Cd 0.08083(3) 0.208926(19) 0.140215(17) 0.06352(14) Uani 1 1 d . . .
Cu1 Cu -0.03592(4) 0.03736(3) 0.18305(2) 0.04674(15) Uani 1 1 d . . .
S2 S 0.03035(8) 0.07864(6) 0.09709(5) 0.0456(2) Uani 1 1 d . A .
P1 P -0.21487(7) 0.01757(6) 0.16118(4) 0.0382(2) Uani 1 1 d . A .
P2 P 0.06740(7) -0.04332(6) 0.24076(4) 0.0379(2) Uani 1 1 d . A .
S3 S 0.12103(13) 0.30791(8) 0.06923(8) 0.0813(4) Uani 1 1 d . A .
O2 O 0.2300(2) 0.11224(19) 0.12449(14) 0.0608(8) Uani 1 1 d . A .
O3 O -0.0755(3) 0.2763(2) 0.07827(19) 0.0811(12) Uani 1 1 d . A .
C19 C 0.0504(3) -0.0503(2) 0.31811(17) 0.0397(8) Uani 1 1 d . . .
C1 C -0.3050(3) 0.0969(2) 0.14496(16) 0.0386(8) Uani 1 1 d . . .
C7 C -0.2679(3) -0.0277(3) 0.22271(19) 0.0471(10) Uani 1 1 d . . .
C13 C -0.2450(3) -0.0468(2) 0.09986(17) 0.0433(9) Uani 1 1 d . . .
C6 C -0.4131(3) 0.0932(3) 0.1511(2) 0.0515(10) Uani 1 1 d . A .
H6 H -0.4407 0.0495 0.1657 0.062 Uiso 1 1 calc R . .
C44 C 0.1692(3) 0.0632(2) 0.10322(16) 0.0432(9) Uani 1 1 d . . .
C2 C -0.2656(3) 0.1624(3) 0.1242(2) 0.0519(10) Uani 1 1 d . A .
H2 H -0.1935 0.1664 0.1199 0.062 Uiso 1 1 calc R . .
C52 C -0.0604(4) 0.3662(3) 0.0038(2) 0.0594(12) Uani 1 1 d . A .
C36 C 0.2430(4) 0.0470(3) 0.2505(2) 0.0653(13) Uani 1 1 d . A .
H36 H 0.1924 0.0852 0.2484 0.078 Uiso 1 1 calc R . .
C5 C -0.4796(4) 0.1526(3) 0.1361(2) 0.0644(13) Uani 1 1 d . . .
H5 H -0.5519 0.1486 0.1399 0.077 Uiso 1 1 calc R A .
C25 C 0.0441(3) -0.1395(2) 0.21470(18) 0.0449(9) Uani 1 1 d . . .
C31 C 0.2108(3) -0.0275(3) 0.24532(18) 0.0485(10) Uani 1 1 d . . .
C26 C -0.0270(4) -0.1854(3) 0.2394(2) 0.0568(11) Uani 1 1 d . A .
H26 H -0.0576 -0.1692 0.2721 0.068 Uiso 1 1 calc R . .
C23 C 0.1019(4) -0.0993(3) 0.4141(2) 0.0641(13) Uani 1 1 d . . .
H23 H 0.1472 -0.1291 0.4392 0.077 Uiso 1 1 calc R A .
C16 C -0.2794(5) -0.1467(3) 0.0070(2) 0.0721(15) Uani 1 1 d . A .
H16 H -0.2910 -0.1798 -0.0244 0.087 Uiso 1 1 calc R . .
C46 C 0.1486(4) -0.0533(3) 0.0422(2) 0.0630(13) Uani 1 1 d . . .
H46 H 0.0789 -0.0394 0.0293 0.076 Uiso 1 1 calc R A .
C24 C 0.1149(4) -0.0959(3) 0.3555(2) 0.0577(11) Uani 1 1 d . A .
H24 H 0.1677 -0.1246 0.3411 0.069 Uiso 1 1 calc R . .
C51 C -0.0159(4) 0.3146(2) 0.0515(2) 0.0550(11) Uani 1 1 d . . .
C53 C 0.0029(5) 0.4052(3) -0.0304(2) 0.0711(14) Uani 1 1 d . . .
H53 H 0.0765 0.3993 -0.0243 0.085 Uiso 1 1 calc R A .
C45 C 0.2095(3) -0.0085(3) 0.08138(18) 0.0492(10) Uani 1 1 d . A .
C3 C -0.3334(5) 0.2228(3) 0.1096(3) 0.0699(14) Uani 1 1 d . . .
H3 H -0.3063 0.2671 0.0957 0.084 Uiso 1 1 calc R A .
C22 C 0.0239(4) -0.0596(3) 0.4353(2) 0.0672(13) Uani 1 1 d . A .
H22 H 0.0132 -0.0641 0.4745 0.081 Uiso 1 1 calc R . .
C18 C -0.1661(4) -0.0951(3) 0.0870(2) 0.0600(12) Uani 1 1 d . A .
H18 H -0.1000 -0.0938 0.1093 0.072 Uiso 1 1 calc R . .
C20 C -0.0260(4) -0.0077(3) 0.3405(2) 0.0637(13) Uani 1 1 d . A .
H20 H -0.0690 0.0246 0.3163 0.076 Uiso 1 1 calc R . .
C12 C -0.2893(4) -0.1035(3) 0.2248(2) 0.0656(13) Uani 1 1 d . A .
H12 H -0.2843 -0.1334 0.1921 0.079 Uiso 1 1 calc R . .
C17 C -0.1835(5) -0.1461(3) 0.0410(2) 0.0719(15) Uani 1 1 d . . .
H17 H -0.1301 -0.1795 0.0335 0.086 Uiso 1 1 calc R A .
C11 C -0.3183(5) -0.1353(4) 0.2757(3) 0.089(2) Uani 1 1 d . . .
H11 H -0.3324 -0.1866 0.2764 0.107 Uiso 1 1 calc R A .
C14 C -0.3412(4) -0.0490(3) 0.0646(2) 0.0641(13) Uani 1 1 d . A .
H14 H -0.3954 -0.0160 0.0718 0.077 Uiso 1 1 calc R . .
C4 C -0.4399(5) 0.2176(3) 0.1156(2) 0.0699(14) Uani 1 1 d . A .
H4 H -0.4849 0.2582 0.1057 0.084 Uiso 1 1 calc R . .
C30 C 0.0880(4) -0.1648(3) 0.1661(2) 0.0650(13) Uani 1 1 d . A .
H30 H 0.1352 -0.1343 0.1487 0.078 Uiso 1 1 calc R . .
C10 C -0.3265(4) -0.0946(5) 0.3233(3) 0.095(2) Uani 1 1 d . A .
H10 H -0.3455 -0.1174 0.3569 0.114 Uiso 1 1 calc R . .
C27 C -0.0524(5) -0.2552(3) 0.2154(3) 0.0819(17) Uani 1 1 d . . .
H27 H -0.1001 -0.2860 0.2321 0.098 Uiso 1 1 calc R A .
C8 C -0.2777(4) 0.0163(3) 0.2726(2) 0.0641(13) Uani 1 1 d . A .
H8 H -0.2648 0.0678 0.2719 0.077 Uiso 1 1 calc R . .
C15 C -0.3579(5) -0.0993(3) 0.0190(2) 0.0756(15) Uani 1 1 d . . .
H15 H -0.4236 -0.1007 -0.0037 0.091 Uiso 1 1 calc R A .
C9 C -0.3064(4) -0.0170(5) 0.3227(2) 0.0844(19) Uani 1 1 d . . .
H9 H -0.3123 0.0118 0.3558 0.101 Uiso 1 1 calc R A .
C50 C 0.3139(4) -0.0299(3) 0.1005(3) 0.0736(15) Uani 1 1 d . . .
H50 H 0.3565 0.0003 0.1267 0.088 Uiso 1 1 calc R A .
C32 C 0.2870(4) -0.0831(4) 0.2486(3) 0.0780(17) Uani 1 1 d . A .
H32 H 0.2669 -0.1334 0.2447 0.094 Uiso 1 1 calc R . .
C28 C -0.0081(6) -0.2792(3) 0.1675(3) 0.091(2) Uani 1 1 d . A .
H28 H -0.0261 -0.3261 0.1515 0.110 Uiso 1 1 calc R . .
C21 C -0.0385(5) -0.0134(4) 0.3998(2) 0.0818(17) Uani 1 1 d . . .
H21 H -0.0907 0.0150 0.4150 0.098 Uiso 1 1 calc R A .
C55 C -0.1482(7) 0.4646(4) -0.0825(3) 0.101(2) Uani 1 1 d . . .
H55 H -0.1775 0.4981 -0.1110 0.121 Uiso 1 1 calc R A .
C34 C 0.4246(5) 0.0073(6) 0.2616(3) 0.117(3) Uani 1 1 d . A .
H34 H 0.4969 0.0190 0.2663 0.141 Uiso 1 1 calc R . .
C54 C -0.0414(7) 0.4533(3) -0.0737(3) 0.0898(19) Uani 1 1 d . A .
H54 H 0.0026 0.4782 -0.0972 0.108 Uiso 1 1 calc R . .
C35 C 0.3503(5) 0.0644(5) 0.2589(3) 0.096(2) Uani 1 1 d . . .
H35 H 0.3723 0.1142 0.2626 0.115 Uiso 1 1 calc R A .
C57 C -0.1688(5) 0.3770(4) -0.0053(3) 0.098(2) Uani 1 1 d . . .
H57 H -0.2130 0.3515 0.0176 0.117 Uiso 1 1 calc R A .
C49 C 0.3529(5) -0.0953(4) 0.0806(3) 0.100(2) Uani 1 1 d . A .
H49 H 0.4217 -0.1107 0.0941 0.120 Uiso 1 1 calc R . .
C29 C 0.0621(6) -0.2351(4) 0.1430(3) 0.0874(18) Uani 1 1 d . . .
H29 H 0.0929 -0.2521 0.1106 0.105 Uiso 1 1 calc R A .
C47 C 0.1894(6) -0.1183(4) 0.0220(3) 0.090(2) Uani 1 1 d . A .
H47 H 0.1477 -0.1486 -0.0045 0.109 Uiso 1 1 calc R . .
C56 C -0.2123(6) 0.4258(5) -0.0486(4) 0.120(3) Uani 1 1 d . A .
H56 H -0.2858 0.4323 -0.0547 0.144 Uiso 1 1 calc R . .
C48 C 0.2911(7) -0.1382(5) 0.0409(3) 0.110(3) Uani 1 1 d . . .
H48 H 0.3194 -0.1818 0.0265 0.132 Uiso 1 1 calc R A .
C33 C 0.3942(5) -0.0638(6) 0.2576(3) 0.108(3) Uani 1 1 d . . .
H33 H 0.4454 -0.1016 0.2610 0.130 Uiso 1 1 calc R A .

loop_
_atom_site_aniso_label
_atom_site_aniso_U_11
_atom_site_aniso_U_22
_atom_site_aniso_U_33
_atom_site_aniso_U_23
_atom_site_aniso_U_13
_atom_site_aniso_U_12
C37 0.0995(18) 0.0632(10) 0.0540(10) -0.0091(8) 0.0095(10) -0.0104(10)
C38 0.0995(18) 0.0632(10) 0.0540(10) -0.0091(8) 0.0095(10) -0.0104(10)
C39 0.0995(18) 0.0632(10) 0.0540(10) -0.0091(8) 0.0095(10) -0.0104(10)
C40 0.0995(18) 0.0632(10) 0.0540(10) -0.0091(8) 0.0095(10) -0.0104(10)
C41 0.0995(18) 0.0632(10) 0.0540(10) -0.0091(8) 0.0095(10) -0.0104(10)
C42 0.0995(18) 0.0632(10) 0.0540(10) -0.0091(8) 0.0095(10) -0.0104(10)
C43 0.0995(18) 0.0632(10) 0.0540(10) -0.0091(8) 0.0095(10) -0.0104(10)
S1 0.0995(18) 0.0632(10) 0.0540(10) -0.0091(8) 0.0095(10) -0.0104(10)
O1 0.050(4) 0.092(6) 0.057(5) -0.044(5) 0.008(3) -0.028(4)
C37A 0.0995(18) 0.0632(10) 0.0540(10) -0.0091(8) 0.0095(10) -0.0104(10)
C38A 0.0995(18) 0.0632(10) 0.0540(10) -0.0091(8) 0.0095(10) -0.0104(10)
C43A 0.0995(18) 0.0632(10) 0.0540(10) -0.0091(8) 0.0095(10) -0.0104(10)
C42A 0.0995(18) 0.0632(10) 0.0540(10) -0.0091(8) 0.0095(10) -0.0104(10)
C41A 0.0995(18) 0.0632(10) 0.0540(10) -0.0091(8) 0.0095(10) -0.0104(10)
C40A 0.0995(18) 0.0632(10) 0.0540(10) -0.0091(8) 0.0095(10) -0.0104(10)
C39A 0.0995(18) 0.0632(10) 0.0540(10) -0.0091(8) 0.0095(10) -0.0104(10)
O1A 0.062(6) 0.076(7) 0.31(2) -0.007(9) 0.040(9) -0.037(5)
S1A 0.0995(18) 0.0632(10) 0.0540(10) -0.0091(8) 0.0095(10) -0.0104(10)
Cd1 0.0831(3) 0.0473(2) 0.0610(2) 0.00437(16) 0.01190(19) -0.00491(17)
Cu1 0.0313(2) 0.0582(3) 0.0502(3) 0.0177(2) 0.0024(2) 0.0016(2)
S2 0.0441(5) 0.0499(6) 0.0433(5) 0.0100(5) 0.0068(4) 0.0019(4)
P1 0.0283(5) 0.0480(6) 0.0389(5) 0.0048(4) 0.0055(4) 0.0014(4)
P2 0.0300(5) 0.0431(5) 0.0400(5) 0.0089(4) 0.0007(4) 0.0000(4)
S3 0.0793(9) 0.0680(8) 0.0947(11) 0.0239(8) 0.0022(8) -0.0202(7)
O2 0.0555(19) 0.071(2) 0.0548(19) 0.0033(16) 0.0031(15) -0.0158(16)
O3 0.087(3) 0.061(2) 0.104(3) 0.027(2) 0.044(2) 0.0085(19)
C19 0.0351(19) 0.041(2) 0.042(2) 0.0030(17) 0.0020(16) -0.0055(15)
C1 0.0335(19) 0.048(2) 0.0336(19) -0.0011(17) 0.0020(15) 0.0012(16)
C7 0.0276(19) 0.066(3) 0.047(2) 0.014(2) 0.0022(16) 0.0020(17)
C13 0.043(2) 0.048(2) 0.039(2) 0.0039(18) 0.0070(16) -0.0065(17)
C6 0.039(2) 0.061(3) 0.056(3) 0.009(2) 0.0116(19) 0.0045(19)
C44 0.043(2) 0.057(2) 0.0299(19) 0.0107(18) 0.0048(16) -0.0079(18)
C2 0.043(2) 0.057(3) 0.055(3) 0.009(2) 0.0066(19) -0.0011(19)
C52 0.085(4) 0.044(2) 0.050(3) -0.007(2) 0.013(2) -0.001(2)
C36 0.051(3) 0.085(4) 0.057(3) 0.015(3) -0.004(2) -0.021(2)
C5 0.044(3) 0.084(4) 0.065(3) 0.002(3) 0.005(2) 0.021(2)
C25 0.043(2) 0.047(2) 0.043(2) 0.0058(18) -0.0026(17) 0.0062(17)
C31 0.035(2) 0.069(3) 0.041(2) 0.018(2) 0.0029(16) -0.0051(19)
C26 0.057(3) 0.057(3) 0.055(3) 0.001(2) 0.001(2) -0.013(2)
C23 0.071(3) 0.073(3) 0.045(3) 0.015(2) -0.003(2) 0.012(3)
C16 0.106(5) 0.066(3) 0.046(3) -0.009(2) 0.015(3) -0.029(3)
C46 0.071(3) 0.069(3) 0.046(3) -0.003(2) -0.005(2) 0.021(2)
C24 0.057(3) 0.063(3) 0.053(3) 0.014(2) 0.009(2) 0.012(2)
C51 0.075(3) 0.036(2) 0.057(3) -0.005(2) 0.022(2) 0.000(2)
C53 0.096(4) 0.062(3) 0.058(3) 0.005(3) 0.019(3) -0.001(3)
C45 0.044(2) 0.063(3) 0.042(2) 0.013(2) 0.0088(18) 0.0069(19)
C3 0.084(4) 0.047(3) 0.078(4) 0.009(2) 0.006(3) 0.005(2)
C22 0.085(4) 0.077(3) 0.039(2) -0.004(2) 0.002(2) -0.002(3)
C18 0.062(3) 0.063(3) 0.055(3) -0.005(2) 0.007(2) 0.004(2)
C20 0.062(3) 0.075(3) 0.054(3) -0.001(2) 0.005(2) 0.019(2)
C12 0.058(3) 0.064(3) 0.077(3) 0.021(3) 0.013(2) -0.001(2)
C17 0.091(4) 0.062(3) 0.067(3) -0.008(3) 0.027(3) 0.000(3)
C11 0.075(4) 0.091(4) 0.103(5) 0.048(4) 0.022(4) -0.004(3)
C14 0.056(3) 0.074(3) 0.062(3) -0.010(3) 0.000(2) -0.002(2)
C4 0.076(4) 0.064(3) 0.068(3) 0.004(3) 0.002(3) 0.032(3)
C30 0.075(3) 0.063(3) 0.060(3) 0.000(2) 0.018(2) 0.011(2)
C10 0.052(3) 0.153(7) 0.081(4) 0.066(5) 0.016(3) -0.001(4)
C27 0.084(4) 0.058(3) 0.098(5) 0.006(3) -0.011(3) -0.020(3)
C8 0.053(3) 0.094(4) 0.047(3) 0.008(3) 0.012(2) -0.003(2)
C15 0.074(4) 0.092(4) 0.056(3) -0.007(3) -0.010(3) -0.014(3)
C9 0.057(3) 0.150(6) 0.048(3) 0.015(3) 0.015(2) 0.006(4)
C50 0.051(3) 0.092(4) 0.078(4) 0.010(3) 0.005(3) 0.011(3)
C32 0.038(3) 0.111(5) 0.086(4) 0.033(3) 0.010(2) 0.018(3)
C28 0.120(6) 0.055(3) 0.090(5) -0.016(3) -0.025(4) 0.011(3)
C21 0.092(4) 0.095(4) 0.060(3) -0.015(3) 0.014(3) 0.032(3)
C55 0.136(7) 0.087(5) 0.076(4) 0.008(4) -0.007(4) 0.015(5)
C34 0.039(3) 0.238(10) 0.072(4) 0.060(5) -0.005(3) -0.040(5)
C54 0.140(6) 0.073(4) 0.058(3) 0.011(3) 0.019(4) 0.002(4)
C35 0.074(4) 0.134(6) 0.073(4) 0.030(4) -0.020(3) -0.057(4)
C57 0.078(4) 0.098(5) 0.116(6) 0.028(4) 0.011(4) 0.008(4)
C49 0.066(4) 0.124(6) 0.110(6) 0.019(5) 0.012(4) 0.045(4)
C29 0.111(5) 0.077(4) 0.075(4) -0.016(3) 0.015(4) 0.027(4)
C47 0.116(5) 0.088(4) 0.062(3) -0.018(3) -0.013(3) 0.038(4)
C56 0.088(5) 0.121(6) 0.146(8) 0.017(6) -0.004(5) 0.021(5)
C48 0.127(6) 0.112(6) 0.090(5) -0.008(4) 0.005(5) 0.060(5)
C33 0.035(3) 0.189(8) 0.101(5) 0.053(5) 0.009(3) 0.018(4)

loop_
_atom_type_symbol
_atom_type_description
_atom_type_scat_dispersion_real
_atom_type_scat_dispersion_imag
_atom_type_scat_source
C C 0.0033 0.0016 'International Tables Vol C Tables 4.2.6.8 and 6.1.1.4'
H H 0.0000 0.0000 'International Tables Vol C Tables 4.2.6.8 and 6.1.1.4'
O O 0.0106 0.0060 'International Tables Vol C Tables 4.2.6.8 and 6.1.1.4'
P P 0.1023 0.0942 'International Tables Vol C Tables 4.2.6.8 and 6.1.1.4'
S S 0.1246 0.1234 'International Tables Vol C Tables 4.2.6.8 and 6.1.1.4'
Cu Cu 0.3201 1.2651 'International Tables Vol C Tables 4.2.6.8 and 6.1.1.4'
Cd Cd -0.8075 1.2024 'International Tables Vol C Tables 4.2.6.8 and 6.1.1.4'

loop_
_geom_angle_atom_site_label_1
_geom_angle_atom_site_label_2
_geom_angle_atom_site_label_3
_geom_angle
O1 C37 C38 116.3(10)
O1 C37 S1 126.0(10)
C38 C37 S1 117.6(8)
C39 C38 C43 125.8(11)
C39 C38 C37 118.7(11)
C43 C38 C37 115.3(10)
C38 C39 C40 121.7(12)
C38 C39 H39 119.1
C40 C39 H39 119.1
C41 C40 C39 119.4(12)
C41 C40 H40 120.3
C39 C40 H40 120.3
C42 C41 C40 112.8(11)
C42 C41 H41 123.6
C40 C41 H41 123.6
C41 C42 C43 133.3(13)
C41 C42 H42 113.3
C43 C42 H42 113.3
C38 C43 C42 103.6(10)
C38 C43 H43 128.2
C42 C43 H43 128.2
C37 S1 Cd1 94.5(4)
C37 O1 Cu1 125.5(8)
O1A C37A C38A 127.8(13)
O1A C37A S1A 115.2(11)
C38A C37A S1A 116.8(8)
C39A C38A C43A 109.6(11)
C39A C38A C37A 128.5(10)
C43A C38A C37A 121.9(11)
C38A C43A C42A 118.4(12)
C38A C43A H43A 120.8
C42A C43A H43A 120.8
C41A C42A C43A 121.6(11)
C41A C42A H42A 119.2
C43A C42A H42A 119.2
C40A C41A C42A 124.9(11)
C40A C41A H41A 117.5
C42A C41A H41A 117.5
C41A C40A C39A 104.5(11)
C41A C40A H40A 127.7
C39A C40A H40A 127.7
C38A C39A C40A 140.1(12)
C38A C39A H39A 109.9
C40A C39A H39A 109.9
C37A S1A Cd1 106.5(4)
C37A S1A Cu1 119.4(4)
Cd1 S1A Cu1 87.65(11)
S3 Cd1 S1A 143.72(10)
S3 Cd1 S1 119.24(10)
S1A Cd1 S1 48.77(14)
S3 Cd1 S2 116.32(5)
S1A Cd1 S2 87.66(9)
S1 Cd1 S2 124.17(10)
S3 Cd1 O3 60.87(8)
S1A Cd1 O3 92.58(13)
S1 Cd1 O3 117.29(14)
S2 Cd1 O3 93.73(10)
S3 Cd1 O2 99.75(8)
S1A Cd1 O2 116.15(11)
S1 Cd1 O2 104.48(13)
S2 Cd1 O2 60.23(7)
O3 Cd1 O2 138.23(12)
P2 Cu1 P1 121.34(4)
P2 Cu1 S2 116.99(4)
P1 Cu1 S2 107.56(4)
P2 Cu1 O1 115.3(2)
P1 Cu1 O1 90.86(19)
S2 Cu1 O1 100.0(3)
P2 Cu1 S1A 114.85(9)
P1 Cu1 S1A 101.85(11)
S2 Cu1 S1A 88.60(8)
O1 Cu1 S1A 13.8(2)
C44 S2 Cu1 109.33(13)
C44 S2 Cd1 84.82(15)
Cu1 S2 Cd1 93.04(4)
C13 P1 C7 105.16(19)
C13 P1 C1 104.91(18)
C7 P1 C1 102.93(18)
C13 P1 Cu1 112.34(13)
C7 P1 Cu1 109.87(13)
C1 P1 Cu1 120.28(13)
C19 P2 C31 100.52(18)
C19 P2 C25 102.99(18)
C31 P2 C25 106.5(2)
C19 P2 Cu1 119.43(13)
C31 P2 Cu1 115.93(14)
C25 P2 Cu1 109.95(13)
C51 S3 Cd1 85.99(16)
C44 O2 Cd1 95.4(3)
C51 O3 Cd1 93.5(3)
C20 C19 C24 118.7(4)
C20 C19 P2 119.7(3)
C24 C19 P2 121.5(3)
C2 C1 C6 118.4(4)
C2 C1 P1 118.9(3)
C6 C1 P1 122.7(3)
C12 C7 C8 118.7(4)
C12 C7 P1 123.5(4)
C8 C7 P1 117.6(3)
C18 C13 C14 117.8(4)
C18 C13 P1 117.9(3)
C14 C13 P1 124.3(3)
C5 C6 C1 121.3(4)
C5 C6 H6 119.4
C1 C6 H6 119.4
O2 C44 C45 121.5(4)
O2 C44 S2 119.5(3)
C45 C44 S2 119.0(3)
C1 C2 C3 120.1(4)
C1 C2 H2 120.0
C3 C2 H2 120.0
C53 C52 C57 118.5(5)
C53 C52 C51 122.6(5)
C57 C52 C51 118.9(5)
C35 C36 C31 119.9(6)
C35 C36 H36 120.1
C31 C36 H36 120.1
C4 C5 C6 120.1(5)
C4 C5 H5 120.0
C6 C5 H5 120.0
C30 C25 C26 118.8(4)
C30 C25 P2 120.5(4)
C26 C25 P2 120.3(3)
C32 C31 C36 119.1(4)
C32 C31 P2 125.2(4)
C36 C31 P2 115.6(4)
C27 C26 C25 119.8(5)
C27 C26 H26 120.1
C25 C26 H26 120.1
C22 C23 C24 120.4(5)
C22 C23 H23 119.8
C24 C23 H23 119.8
C15 C16 C17 120.0(5)
C15 C16 H16 120.0
C17 C16 H16 120.0
C47 C46 C45 120.7(5)
C47 C46 H46 119.7
C45 C46 H46 119.7
C23 C24 C19 120.5(4)
C23 C24 H24 119.7
C19 C24 H24 119.7
O3 C51 C52 120.6(5)
O3 C51 S3 119.6(4)
C52 C51 S3 119.8(3)
C52 C53 C54 120.9(6)
C52 C53 H53 119.6
C54 C53 H53 119.6
C46 C45 C50 119.2(5)
C46 C45 C44 122.3(4)
C50 C45 C44 118.5(4)
C4 C3 C2 120.6(5)
C4 C3 H3 119.7
C2 C3 H3 119.7
C21 C22 C23 120.0(5)
C21 C22 H22 120.0
C23 C22 H22 120.0
C13 C18 C17 121.1(5)
C13 C18 H18 119.4
C17 C18 H18 119.4
C19 C20 C21 119.4(5)
C19 C20 H20 120.3
C21 C20 H20 120.3
C7 C12 C11 120.1(6)
C7 C12 H12 120.0
C11 C12 H12 120.0
C16 C17 C18 119.6(5)
C16 C17 H17 120.2
C18 C17 H17 120.2
C10 C11 C12 121.9(6)
C10 C11 H11 119.1
C12 C11 H11 119.1
C15 C14 C13 120.8(5)
C15 C14 H14 119.6
C13 C14 H14 119.6
C5 C4 C3 119.7(4)
C5 C4 H4 120.2
C3 C4 H4 120.2
C25 C30 C29 120.4(5)
C25 C30 H30 119.8
C29 C30 H30 119.8
C11 C10 C9 119.8(5)
C11 C10 H10 120.1
C9 C10 H10 120.1
C28 C27 C26 120.5(6)
C28 C27 H27 119.7
C26 C27 H27 119.7
C9 C8 C7 119.8(6)
C9 C8 H8 120.1
C7 C8 H8 120.1
C16 C15 C14 120.6(5)
C16 C15 H15 119.7
C14 C15 H15 119.7
C8 C9 C10 119.7(6)
C8 C9 H9 120.1
C10 C9 H9 120.1
C49 C50 C45 119.5(6)
C49 C50 H50 120.3
C45 C50 H50 120.3
C31 C32 C33 119.6(7)
C31 C32 H32 120.2
C33 C32 H32 120.2
C29 C28 C27 120.3(6)
C29 C28 H28 119.8
C27 C28 H28 119.8
C22 C21 C20 120.9(5)
C22 C21 H21 119.6
C20 C21 H21 119.6
C54 C55 C56 118.9(7)
C54 C55 H55 120.5
C56 C55 H55 120.5
C33 C34 C35 120.6(6)
C33 C34 H34 119.7
C35 C34 H34 119.7
C55 C54 C53 120.7(7)
C55 C54 H54 119.6
C53 C54 H54 119.6
C34 C35 C36 119.6(6)
C34 C35 H35 120.2
C36 C35 H35 120.2
C52 C57 C56 120.2(7)
C52 C57 H57 119.9
C56 C57 H57 119.9
C50 C49 C48 120.1(6)
C50 C49 H49 120.0
C48 C49 H49 120.0
C28 C29 C30 120.1(6)
C28 C29 H29 120.0
C30 C29 H29 120.0
C48 C47 C46 119.4(6)
C48 C47 H47 120.3
C46 C47 H47 120.3
C55 C56 C57 120.8(7)
C55 C56 H56 119.6
C57 C56 H56 119.6
C47 C48 C49 121.2(6)
C47 C48 H48 119.4
C49 C48 H48 119.4
C34 C33 C32 121.2(7)
C34 C33 H33 119.4
C32 C33 H33 119.4

loop_
_geom_bond_atom_site_label_1
_geom_bond_atom_site_label_2
_geom_bond_distance
C37 O1 1.283(11)
C37 C38 1.500(13)
C37 S1 1.703(11)
C38 C39 1.386(14)
C38 C43 1.431(14)
C39 C40 1.423(13)
C39 H39 0.9300
C40 C41 1.409(14)
C40 H40 0.9300
C41 C42 1.366(14)
C41 H41 0.9300
C42 C43 1.507(14)
C42 H42 0.9300
C43 H43 0.9300
S1 Cd1 2.529(3)
O1 Cu1 2.381(9)
C37A O1A 1.254(12)
C37A C38A 1.472(13)
C37A S1A 1.678(10)
C38A C39A 1.321(13)
C38A C43A 1.375(13)
C43A C42A 1.390(13)
C43A H43A 0.9300
C42A C41A 1.369(13)
C42A H42A 0.9300
C41A C40A 1.344(13)
C41A H41A 0.9300
C40A C39A 1.367(13)
C40A H40A 0.9300
C39A H39A 0.9300
S1A Cd1 2.498(4)
S1A Cu1 2.664(4)
Cd1 S3 2.4932(14)
Cd1 S2 2.5715(11)
Cd1 O3 2.592(4)
Cd1 O2 2.607(3)
Cu1 P2 2.2640(11)
Cu1 P1 2.2859(10)
Cu1 S2 2.3528(11)
S2 C44 1.765(4)
P1 C13 1.822(4)
P1 C7 1.823(4)
P1 C1 1.824(4)
P2 C19 1.821(4)
P2 C31 1.824(4)
P2 C25 1.826(4)
S3 C51 1.736(5)
O2 C44 1.227(5)
O3 C51 1.232(5)
C19 C20 1.373(6)
C19 C24 1.379(6)
C1 C2 1.375(6)
C1 C6 1.390(5)
C7 C12 1.376(6)
C7 C8 1.407(7)
C13 C18 1.375(6)
C13 C14 1.381(6)
C6 C5 1.369(6)
C6 H6 0.9300
C44 C45 1.482(6)
C2 C3 1.390(7)
C2 H2 0.9300
C52 C53 1.373(7)
C52 C57 1.374(8)
C52 C51 1.488(7)
C36 C35 1.383(7)
C36 C31 1.387(7)
C36 H36 0.9300
C5 C4 1.368(8)
C5 H5 0.9300
C25 C30 1.379(6)
C25 C26 1.384(6)
C31 C32 1.377(7)
C26 C27 1.381(7)
C26 H26 0.9300
C23 C22 1.348(7)
C23 C24 1.378(7)
C23 H23 0.9300
C16 C15 1.354(8)
C16 C17 1.365(8)
C16 H16 0.9300
C46 C47 1.369(7)
C46 C45 1.371(7)
C46 H46 0.9300
C24 H24 0.9300
C53 C54 1.382(8)
C53 H53 0.9300
C45 C50 1.394(6)
C3 C4 1.371(7)
C3 H3 0.9300
C22 C21 1.348(8)
C22 H22 0.9300
C18 C17 1.390(7)
C18 H18 0.9300
C20 C21 1.396(7)
C20 H20 0.9300
C12 C11 1.386(8)
C12 H12 0.9300
C17 H17 0.9300
C11 C10 1.327(10)
C11 H11 0.9300
C14 C15 1.377(7)
C14 H14 0.9300
C4 H4 0.9300
C30 C29 1.382(8)
C30 H30 0.9300
C10 C9 1.403(10)
C10 H10 0.9300
C27 C28 1.362(9)
C27 H27 0.9300
C8 C9 1.381(7)
C8 H8 0.9300
C15 H15 0.9300
C9 H9 0.9300
C50 C49 1.363(9)
C50 H50 0.9300
C32 C33 1.388(8)
C32 H32 0.9300
C28 C29 1.354(9)
C28 H28 0.9300
C21 H21 0.9300
C55 C54 1.356(10)
C55 C56 1.374(10)
C55 H55 0.9300
C34 C33 1.322(12)
C34 C35 1.379(11)
C34 H34 0.9300
C54 H54 0.9300
C35 H35 0.9300
C57 C56 1.386(10)
C57 H57 0.9300
C49 C48 1.365(10)
C49 H49 0.9300
C29 H29 0.9300
C47 C48 1.355(9)
C47 H47 0.9300
C56 H56 0.9300
C48 H48 0.9300
C33 H33 0.9300
